data_2221261
loop_
_publ_author_name
'Farran, Joan'
'Alvarez-Larena, Angel'
'Piniella, Joan F.'
'Capparelli, Mario V.'

_publ_section_title
;
 4-(Dimethylamino)phenyl ethynyl telluride
;
_journal_coeditor_code BG2241
_journal_issue 4
_journal_name_full 'Acta Crystallographica Section E'
_journal_page_first o812
_journal_page_last o813
_journal_paper_doi 10.1107/S1600536809009404
_journal_volume 65
_journal_year 2009
_chemical_formula_iupac 'C10 H11 N Te'
_chemical_formula_moiety 'C10 H11 N Te'
_chemical_formula_sum 'C10 H11 N Te'
_chemical_formula_weight 272.80
_chemical_name_systematic
;
4-(Dimethylamino)phenyl ethynyl telluride
;
_space_group_IT_number 2
_symmetry_cell_setting triclinic
_symmetry_space_group_name_Hall '-P 1'
_symmetry_space_group_name_H-M 'P -1'
_atom_sites_solution_hydrogens geom
_atom_sites_solution_primary direct
_atom_sites_solution_secondary difmap
_cell_angle_alpha 65.788(2)
_cell_angle_beta 66.9220(10)
_cell_angle_gamma 83.444(2)
_cell_formula_units_Z 2
_cell_length_a 7.8857(7)
_cell_length_b 8.3851(8)
_cell_length_c 9.3364(9)
_cell_measurement_reflns_used 1735
_cell_measurement_temperature 294(2)
_cell_measurement_theta_max 25.6
_cell_measurement_theta_min 2.7
_cell_volume 517.18(8)
_computing_cell_refinement 'SAINT (Bruker, 2001)'
_computing_data_collection 'SMART (Bruker, 2002)'
_computing_data_reduction 'SAINT (Bruker, 2001)'
_computing_molecular_graphics 'ORTEP-3 (Farrugia, 1997)'
_computing_publication_material 'WinGX (Farrugia, 1999) and PLATON (Spek, 2009)'
_computing_structure_refinement 'SHELXL97 (Sheldrick, 2008)'
_computing_structure_solution 'SHELXS97 (Sheldrick, 2008)'
_diffrn_ambient_temperature 294(2)
_diffrn_detector_area_resol_mean 8.13
_diffrn_measured_fraction_theta_full 0.990
_diffrn_measured_fraction_theta_max 0.882
_diffrn_measurement_device_type 'Brruker SMART APEX'
_diffrn_measurement_method '\f and \w'
_diffrn_radiation_monochromator graphite
_diffrn_radiation_source 'fine-focus sealed tube'
_diffrn_radiation_type MoK\a
_diffrn_radiation_wavelength 0.71073
_diffrn_reflns_av_R_equivalents 0.0121
_diffrn_reflns_av_sigmaI/netI 0.0256
_diffrn_reflns_limit_h_max 10
_diffrn_reflns_limit_h_min -10
_diffrn_reflns_limit_k_max 10
_diffrn_reflns_limit_k_min -10
_diffrn_reflns_limit_l_max 12
_diffrn_reflns_limit_l_min -10
_diffrn_reflns_number 3574
_diffrn_reflns_theta_full 25.00
_diffrn_reflns_theta_max 28.88
_diffrn_reflns_theta_min 2.59
_diffrn_standards_decay_% 0.4
_exptl_absorpt_coefficient_mu 2.824
_exptl_absorpt_correction_T_max 0.754
_exptl_absorpt_correction_T_min 0.403
_exptl_absorpt_correction_type multi-scan
_exptl_absorpt_process_details '(SADABS; Bruker, 2001)'
_exptl_crystal_colour 'pale brown'
_exptl_crystal_density_diffrn 1.752
_exptl_crystal_density_method 'not measured'
_exptl_crystal_description plate
_exptl_crystal_F_000 260
_exptl_crystal_size_max 0.36
_exptl_crystal_size_mid 0.30
_exptl_crystal_size_min 0.10
_refine_diff_density_max 0.750
_refine_diff_density_min -0.349
_refine_ls_extinction_method none
_refine_ls_goodness_of_fit_ref 1.040
_refine_ls_hydrogen_treatment constr
_refine_ls_matrix_type full
_refine_ls_number_parameters 110
_refine_ls_number_reflns 2401
_refine_ls_number_restraints 0
_refine_ls_R_factor_all 0.0401
_refine_ls_R_factor_gt 0.0342
_refine_ls_shift/esd_max 0.005
_refine_ls_shift/su_max 0.005
_refine_ls_shift/su_max_lt 0.0005
_refine_ls_shift/su_mean <0.0005
_refine_ls_structure_factor_coef Fsqd
_refine_ls_weighting_details 'calc w=1/[\s^2^(Fo^2^)+(0.0487P)^2^+0.1129P] where P=(Fo^2^+2Fc^2^)/3'
_refine_ls_weighting_scheme calc
_refine_ls_wR_factor_gt 0.0831
_refine_ls_wR_factor_ref 0.0873
_reflns_number_gt 2080
_reflns_number_total 2401
_reflns_threshold_expression I>2\s(I)
_cod_data_source_file bg2241.cif
_cod_data_source_block I
_cod_database_code 2221261
_cod_database_fobs_code 2221261

loop_
_symmetry_equiv_pos_as_xyz
'x, y, z'
'-x, -y, -z'

loop_
_atom_site_type_symbol
_atom_site_label
_atom_site_fract_x
_atom_site_fract_y
_atom_site_fract_z
_atom_site_U_iso_or_equiv
_atom_site_adp_type
_atom_site_calc_flag
_atom_site_refinement_flags
_atom_site_occupancy
_atom_site_disorder_assembly
_atom_site_disorder_group
Te Te1 0.45985(3) 0.02042(3) 0.26991(3) 0.06634(13) Uani d . 1 . .
C C1 0.3522(5) 0.1483(5) 0.0886(5) 0.0612(8) Uani d . 1 . .
C C2 0.2942(7) 0.2203(6) -0.0170(6) 0.0747(11) Uani d . 1 . .
H H2 0.2478 0.2779 -0.1016 0.090 Uiso calc R 1 . .
C C11 0.3173(5) 0.1554(5) 0.4271(4) 0.0532(7) Uani d . 1 . .
C C12 0.3748(5) 0.3243(5) 0.3871(5) 0.0608(9) Uani d . 1 . .
H H12 0.4778 0.3792 0.2894 0.073 Uiso calc R 1 . .
C C13 0.2819(5) 0.4118(5) 0.4899(5) 0.0595(8) Uani d . 1 . .
H H13 0.3219 0.5256 0.4592 0.071 Uiso calc R 1 . .
C C14 0.1272(5) 0.3316(4) 0.6407(4) 0.0515(7) Uani d . 1 . .
C C15 0.0702(5) 0.1609(5) 0.6793(5) 0.0568(8) Uani d . 1 . .
H H15 -0.0321 0.1042 0.7771 0.068 Uiso calc R 1 . .
C C16 0.1641(5) 0.0766(4) 0.5739(5) 0.0566(8) Uani d . 1 . .
H H16 0.1236 -0.0362 0.6022 0.068 Uiso calc R 1 . .
N N1 0.0368(5) 0.4146(5) 0.7474(4) 0.0639(8) Uani d . 1 . .
C C17 0.0794(7) 0.5988(5) 0.6960(6) 0.0714(11) Uani d . 1 . .
H H171 0.0033 0.6351 0.7852 0.107 Uiso calc R 1 . .
H H172 0.0561 0.6671 0.5949 0.107 Uiso calc R 1 . .
H H173 0.2071 0.6158 0.6739 0.107 Uiso calc R 1 . .
C C18 -0.1341(7) 0.3391(7) 0.8888(6) 0.0834(13) Uani d . 1 . .
H H181 -0.1834 0.4182 0.9439 0.125 Uiso calc R 1 . .
H H182 -0.1121 0.2302 0.9681 0.125 Uiso calc R 1 . .
H H183 -0.2209 0.3184 0.8485 0.125 Uiso calc R 1 . .

loop_
_atom_site_aniso_label
_atom_site_aniso_U_11
_atom_site_aniso_U_22
_atom_site_aniso_U_33
_atom_site_aniso_U_12
_atom_site_aniso_U_13
_atom_site_aniso_U_23
Te1 0.0694(2) 0.0780(2) 0.06248(18) 0.02561(14) -0.03447(14) -0.03496(14)
C1 0.061(2) 0.067(2) 0.060(2) 0.0095(17) -0.0267(17) -0.0276(17)
C2 0.085(3) 0.081(3) 0.069(2) 0.023(2) -0.041(2) -0.033(2)
C11 0.0526(18) 0.061(2) 0.0527(18) 0.0111(15) -0.0256(15) -0.0263(15)
C12 0.0518(18) 0.067(2) 0.056(2) -0.0026(16) -0.0174(16) -0.0194(17)
C13 0.060(2) 0.0532(19) 0.064(2) -0.0041(16) -0.0241(17) -0.0194(16)
C14 0.0541(18) 0.0528(18) 0.0510(17) 0.0093(14) -0.0274(15) -0.0186(14)
C15 0.0558(19) 0.0539(19) 0.0522(18) -0.0010(15) -0.0163(15) -0.0163(15)
C16 0.064(2) 0.0460(17) 0.061(2) 0.0023(15) -0.0293(17) -0.0174(15)
N1 0.070(2) 0.0569(17) 0.0628(19) 0.0078(14) -0.0228(16) -0.0254(14)
C17 0.088(3) 0.062(2) 0.085(3) 0.019(2) -0.048(2) -0.039(2)
C18 0.076(3) 0.095(3) 0.073(3) 0.013(2) -0.015(2) -0.043(2)

loop_
_atom_type_symbol
_atom_type_description
_atom_type_scat_dispersion_real
_atom_type_scat_dispersion_imag
_atom_type_scat_source
C C 0.0033 0.0016 'Intl Tables Vol C Tables 4.2.6.8 and 6.1.1.4'
H H 0.0000 0.0000 'Intl Tables Vol C Tables 4.2.6.8 and 6.1.1.4'
N N 0.0061 0.0033 'Intl Tables Vol C Tables 4.2.6.8 and 6.1.1.4'
Te Te -0.5308 1.6751 'Intl Tables Vol C Tables 4.2.6.8 and 6.1.1.4'

loop_
_geom_angle_atom_site_label_1
_geom_angle_atom_site_label_2
_geom_angle_atom_site_label_3
_geom_angle_site_symmetry_1
_geom_angle_site_symmetry_3
_geom_angle
_geom_angle_publ_flag
C1 Te1 C11 . . 95.92(14) y
C2 C1 Te1 . . 178.5(4) y
C1 C2 H2 . . 180.0 ?
C16 C11 C12 . . 118.1(3) ?
C16 C11 Te1 . . 120.6(3) ?
C12 C11 Te1 . . 121.3(3) ?
C13 C12 C11 . . 121.2(3) ?
C13 C12 H12 . . 119.4 ?
C11 C12 H12 . . 119.4 ?
C12 C13 C14 . . 121.0(3) ?
C12 C13 H13 . . 119.5 ?
C14 C13 H13 . . 119.5 ?
N1 C14 C15 . . 121.0(3) ?
N1 C14 C13 . . 121.8(3) ?
C15 C14 C13 . . 117.2(3) ?
C16 C15 C14 . . 120.8(3) ?
C16 C15 H15 . . 119.6 ?
C14 C15 H15 . . 119.6 ?
C15 C16 C11 . . 121.8(3) ?
C15 C16 H16 . . 119.1 ?
C11 C16 H16 . . 119.1 ?
C14 N1 C18 . . 120.5(3) ?
C14 N1 C17 . . 120.7(4) ?
C18 N1 C17 . . 116.6(4) ?
N1 C17 H171 . . 109.5 ?
N1 C17 H172 . . 109.5 ?
H171 C17 H172 . . 109.5 ?
N1 C17 H173 . . 109.5 ?
H171 C17 H173 . . 109.5 ?
H172 C17 H173 . . 109.5 ?
N1 C18 H181 . . 109.5 ?
N1 C18 H182 . . 109.5 ?
H181 C18 H182 . . 109.5 ?
N1 C18 H183 . . 109.5 ?
H181 C18 H183 . . 109.5 ?
H182 C18 H183 . . 109.5 ?

loop_
_geom_bond_atom_site_label_1
_geom_bond_atom_site_label_2
_geom_bond_site_symmetry_2
_geom_bond_distance
_geom_bond_publ_flag
Te1 C1 . 2.041(4) y
Te1 C11 . 2.115(3) y
C1 C2 . 1.161(5) y
C2 H2 . 0.9300 ?
C11 C16 . 1.384(5) ?
C11 C12 . 1.390(5) ?
C12 C13 . 1.378(5) ?
C12 H12 . 0.9300 ?
C13 C14 . 1.410(5) ?
C13 H13 . 0.9300 ?
C14 N1 . 1.372(5) ?
C14 C15 . 1.407(5) ?
C15 C16 . 1.376(5) ?
C15 H15 . 0.9300 ?
C16 H16 . 0.9300 ?
N1 C18 . 1.440(6) ?
N1 C17 . 1.454(6) ?
C17 H171 . 0.9600 ?
C17 H172 . 0.9600 ?
C17 H173 . 0.9600 ?
C18 H181 . 0.9600 ?
C18 H182 . 0.9600 ?
C18 H183 . 0.9600 ?

loop_
_geom_hbond_atom_site_label_D
_geom_hbond_atom_site_label_H
_geom_hbond_atom_site_label_A
_geom_hbond_site_symmetry_A
_geom_hbond_distance_DH
_geom_hbond_distance_HA
_geom_hbond_distance_DA
_geom_hbond_angle_DHA
C2 H2 N1 1_554 0.93 2.48 3.379(6) 162.9

loop_
_geom_torsion_atom_site_label_1
_geom_torsion_atom_site_label_2
_geom_torsion_atom_site_label_3
_geom_torsion_atom_site_label_4
_geom_torsion_site_symmetry_1
_geom_torsion_site_symmetry_2
_geom_torsion_site_symmetry_3
_geom_torsion_site_symmetry_4
_geom_torsion
_geom_torsion_publ_flag
C1 Te1 C11 C16 . . . . 102.7(3) y
C1 Te1 C11 C12 . . . . -77.8(3) y
C16 C11 C12 C13 . . . . -0.4(6) ?
Te1 C11 C12 C13 . . . . -179.9(3) ?
C11 C12 C13 C14 . . . . 1.2(6) ?
C12 C13 C14 N1 . . . . 177.8(4) ?
C12 C13 C14 C15 . . . . -1.3(5) ?
N1 C14 C15 C16 . . . . -178.4(3) ?
C13 C14 C15 C16 . . . . 0.7(5) ?
C14 C15 C16 C11 . . . . 0.1(6) ?
C12 C11 C16 C15 . . . . -0.3(5) ?
Te1 C11 C16 C15 . . . . 179.3(3) ?
C15 C14 N1 C18 . . . . -8.9(6) ?
C13 C14 N1 C18 . . . . 172.1(4) ?
C15 C14 N1 C17 . . . . -171.4(4) ?
C13 C14 N1 C17 . . . . 9.6(6) ?

loop_
_cod_related_entry_id
_cod_related_entry_database
_cod_related_entry_code
1 ChemSpider 24741968
